data_2300013
loop_
_publ_author_name
'Bolotina, Nadezhda B.'
'Hardie, Michaele J.'
'Pinkerton, A. Alan'

_publ_section_title
;
 Energetic materials: variable-temperature crystal structures of two
 biguanidinium dinitramides
;
_journal_issue 6
_journal_name_full 'Journal of Applied Crystallography'
_journal_page_first 1334
_journal_page_last 1341
_journal_paper_doi 10.1107/S0021889803016182
_journal_volume 36
_journal_year 2003
_chemical_formula_moiety C2H8N8O4
_chemical_formula_sum 'C2 H8 N8 O4'
_chemical_formula_weight 208.16
_chemical_name_common 'biguanidium mono-dinitramide'
_chemical_name_systematic ?
_space_group_IT_number 2
_symmetry_cell_setting triclinic
_symmetry_space_group_name_Hall '-P 1'
_symmetry_space_group_name_H-M 'P -1'
_atom_sites_solution_hydrogens geom
_atom_sites_solution_primary direct
_atom_sites_solution_secondary difmap
_audit_creation_method SHELXTL
_cell_angle_alpha 83.518(2)
_cell_angle_beta 80.343(2)
_cell_angle_gamma 79.867(2)
_cell_formula_units_Z 2
_cell_length_a 4.3738(3)
_cell_length_b 9.4027(5)
_cell_length_c 10.7433(6)
_cell_measurement_reflns_used 1624
_cell_measurement_temperature 298.0(10)
_cell_measurement_theta_max 16.54
_cell_measurement_theta_min 5.68
_cell_volume 427.18(4)
_computing_cell_refinement 'Siemens SAINT, 1996b'
_computing_data_collection 'Siemens SMART, 1996a'
_computing_data_reduction 'Siemens SAINT, 1996b'
_computing_molecular_graphics SHELXTL
_computing_publication_material 'SHELXTL and the Toledo cifomatic'
_computing_structure_refinement SHELXTL
_computing_structure_solution 'SHELXTL (Sheldrick, 1997)'
_diffrn_ambient_temperature 298.0(10)
_diffrn_measurement_device Platform
_diffrn_measurement_method '\w scans'
_diffrn_radiation_monochromator graphite
_diffrn_radiation_source 'fine focus sealed tube'
_diffrn_radiation_type MoK\a
_diffrn_radiation_wavelength 0.71073
_diffrn_reflns_av_R_equivalents 0.0695
_diffrn_reflns_av_sigmaI/netI 0.0912
_diffrn_reflns_limit_h_max 5
_diffrn_reflns_limit_h_min -5
_diffrn_reflns_limit_k_max 12
_diffrn_reflns_limit_k_min -12
_diffrn_reflns_limit_l_max 14
_diffrn_reflns_limit_l_min -14
_diffrn_reflns_number 5746
_diffrn_reflns_theta_max 28.28
_diffrn_reflns_theta_min 1.93
_exptl_absorpt_coefficient_mu 0.147
_exptl_absorpt_correction_T_max 0.990291
_exptl_absorpt_correction_T_min 0.535342
_exptl_absorpt_correction_type 'Empirical :Multipole Expansion'
_exptl_crystal_colour colourless
_exptl_crystal_density_diffrn 1.618
_exptl_crystal_description block
_exptl_crystal_F_000 216
_exptl_crystal_size_max 0.23mm
_exptl_crystal_size_mid 0.15mm
_exptl_crystal_size_min 0.06mm
_refine_diff_density_max 0.265
_refine_diff_density_min -0.308
_refine_ls_extinction_coef 0.038(13)
_refine_ls_extinction_expression Fc^*^=kFc[1+0.001xFc^2^\l^3^/sin(2\q)]^-1/4^
_refine_ls_extinction_method SHELXTL
_refine_ls_goodness_of_fit_all 1.021
_refine_ls_goodness_of_fit_obs 1.180
_refine_ls_matrix_type full
_refine_ls_number_parameters 161
_refine_ls_number_reflns 2111
_refine_ls_number_restraints 8
_refine_ls_restrained_S_all 1.020
_refine_ls_restrained_S_obs 1.177
_refine_ls_R_factor_all 0.1484
_refine_ls_R_factor_obs 0.0689
_refine_ls_shift/esd_max 0.000
_refine_ls_shift/esd_mean 0.000
_refine_ls_structure_factor_coef Fsqd
_refine_ls_weighting_details 'w=1/[\s^2^(Fo^2^)+(0.0819P)^2^+0.0000P] where P=(Fo^2^+2Fc^2^)/3'
_refine_ls_weighting_scheme calc
_refine_ls_wR_factor_all 0.1825
_refine_ls_wR_factor_obs 0.1452
_reflns_number_observed 1070
_reflns_number_total 2111
_reflns_observed_criterion >2sigma(I)
_cod_data_source_file do0021.cif
_cod_data_source_block I298K
_cod_depositor_comments
;
The following automatic conversions were performed:
'_symmetry_cell_setting' value 'Triclinic' changed to 'triclinic'
according to '/home/saulius/struct/CIF-dictionaries/cif_core.dic'
dictionary named 'cif_core.dic' version 2.4.1 from 2010-06-29.

Automatic conversion script
Id: cif_fix_enum 1527 2010-12-29 10:47:43Z saulius 

The following automatic conversions were performed:

'_refine_ls_weighting_scheme' value 'calc
w=1/[\s^2^(Fo^2^)+(0.0819P)^2^+0.0000P] where P=(Fo^2^+2Fc^2^)/3' was
changed to 'calc'. New tag '_refine_ls_weighting_details' was
created. The value of the new tag was set to
'w=1/[\s^2^(Fo^2^)+(0.0819P)^2^+0.0000P] where P=(Fo^2^+2Fc^2^)/3'.

Automatic conversion script
Id: cif_fix_values 3143 2015-03-26 13:38:13Z robertas 
;
_cod_original_sg_symbol_H-M P-1
_cod_database_code 2300013

loop_
_symmetry_equiv_pos_as_xyz
'x, y, z'
'-x, -y, -z'

loop_
_atom_site_aniso_label
_atom_site_aniso_U_11
_atom_site_aniso_U_22
_atom_site_aniso_U_33
_atom_site_aniso_U_12
_atom_site_aniso_U_13
_atom_site_aniso_U_23
O4 0.0580(15) 0.0288(12) 0.073(2) 0.0041(10) 0.0114(13) -0.0018(10)
N1 0.0395(15) 0.0303(13) 0.0411(14) 0.0003(11) 0.0058(12) 0.0025(10)
O3 0.064(2) 0.0399(13) 0.0526(14) -0.0074(11) 0.0180(12) 0.0036(10)
N3 0.0412(15) 0.0284(13) 0.0396(14) -0.0034(11) 0.0013(12) -0.0035(10)
O1 0.059(2) 0.0507(14) 0.056(2) 0.0075(12) 0.0188(13) 0.0060(11)
O2 0.087(2) 0.0458(15) 0.075(2) 0.0174(14) 0.022(2) 0.0288(13)
N2 0.046(2) 0.0318(14) 0.0404(15) -0.0012(12) 0.0037(13) 0.0019(11)
N6 0.074(2) 0.0234(13) 0.044(2) -0.0045(13) 0.0065(15) 0.0042(11)
N8 0.051(2) 0.043(2) 0.045(2) 0.0123(13) 0.0005(14) 0.0019(12)
N4 0.053(2) 0.0252(12) 0.0369(14) 0.0017(11) 0.0069(12) 0.0051(10)
C1 0.045(2) 0.0261(15) 0.040(2) 0.0011(12) -0.0003(14) 0.0010(12)
C2 0.039(2) 0.0256(14) 0.040(2) -0.0061(12) -0.0019(14) 0.0009(12)
N7 0.055(2) 0.039(2) 0.037(2) 0.0063(13) 0.0056(13) 0.0020(12)
N5 0.088(2) 0.0286(15) 0.045(2) -0.0021(14) 0.015(2) -0.0002(12)

loop_
_atom_site_label
_atom_site_fract_x
_atom_site_fract_y
_atom_site_fract_z
_atom_site_U_iso_or_equiv
_atom_site_thermal_displace_type
_atom_site_calc_flag
_atom_site_refinement_flags
_atom_site_occupancy
_atom_site_disorder_group
_atom_site_type_symbol
O4 -1.5569(6) 0.7818(2) 0.7474(2) 0.0572(7) Uani d . 1 . O
N1 -1.1589(6) 0.5880(2) 0.7081(2) 0.0395(7) Uani d . 1 . N
O3 -1.5488(6) 0.5768(2) 0.8586(2) 0.0560(7) Uani d . 1 . O
N3 -1.4303(6) 0.6567(3) 0.7706(2) 0.0375(6) Uani d . 1 . N
O1 -0.7715(6) 0.5993(2) 0.5562(2) 0.0615(8) Uani d . 1 . O
O2 -1.1286(7) 0.7857(3) 0.5608(3) 0.0793(10) Uani d . 1 . O
N2 -1.0219(6) 0.6663(3) 0.6041(2) 0.0415(7) Uani d . 1 . N
N6 -0.5230(7) 1.3160(3) 0.7035(3) 0.0500(8) Uani d D 1 . N
N8 -1.0253(7) 1.3121(3) 0.9111(3) 0.0497(8) Uani d D 1 . N
N4 -0.6121(6) 1.1190(2) 0.8559(2) 0.0416(7) Uani d . 1 . N
C1 -0.5133(7) 1.1754(3) 0.7406(3) 0.0387(8) Uani d . 1 . C
C2 -0.8268(7) 1.1924(3) 0.9394(3) 0.0357(7) Uani d . 1 . C
N7 -0.8503(7) 1.1384(3) 1.0589(2) 0.0475(8) Uani d D 1 . N
N5 -0.3767(8) 1.0829(3) 0.6553(3) 0.0581(9) Uani d D 1 . N
H7B -1.025(6) 1.170(4) 1.129(3) 0.071(11) Uiso d D 1 . H
H6A -0.584(9) 1.390(3) 0.767(3) 0.069(11) Uiso d D 1 . H
H7A -0.695(6) 1.051(2) 1.081(3) 0.055(10) Uiso d D 1 . H
H5A -0.261(8) 1.118(4) 0.5722(19) 0.071(11) Uiso d D 1 . H
H8B -1.180(6) 1.353(3) 0.984(2) 0.061(10) Uiso d D 1 . H
H8A -1.044(9) 1.354(4) 0.8225(15) 0.070(11) Uiso d D 1 . H
H5B -0.398(10) 0.9780(16) 0.676(4) 0.088(13) Uiso d D 1 . H
H6B -0.419(8) 1.345(4) 0.6160(17) 0.074(12) Uiso d D 1 . H

loop_
_atom_type_symbol
_atom_type_description
_atom_type_scat_dispersion_real
_atom_type_scat_dispersion_imag
_atom_type_scat_source
C C 0.0033 0.0016 'International Tables Vol C Tables 4.2.6.8 and 6.1.1.4'
H H 0.0000 0.0000 'International Tables Vol C Tables 4.2.6.8 and 6.1.1.4'
N N 0.0061 0.0033 'International Tables Vol C Tables 4.2.6.8 and 6.1.1.4'
O O 0.0106 0.0060 'International Tables Vol C Tables 4.2.6.8 and 6.1.1.4'

loop_
_geom_angle_atom_site_label_1
_geom_angle_atom_site_label_2
_geom_angle_atom_site_label_3
_geom_angle
N3 N1 N2 115.7(2)
O4 N3 O3 121.1(2)
O4 N3 N1 126.9(2)
O3 N3 N1 112.0(2)
O2 N2 O1 122.1(2)
O2 N2 N1 126.2(2)
O1 N2 N1 111.7(2)
C1 N4 C2 123.1(2)
N4 C1 N5 117.0(3)
N4 C1 N6 126.3(3)
N5 C1 N6 116.6(3)
N7 C2 N8 117.6(3)
N7 C2 N4 116.9(3)
N8 C2 N4 125.5(3)

loop_
_geom_bond_atom_site_label_1
_geom_bond_atom_site_label_2
_geom_bond_site_symmetry_2
_geom_bond_distance
_geom_bond_publ_flag
O4 N3 . 1.226(3) ?
N1 N3 . 1.356(3) ?
N1 N2 . 1.376(3) ?
O3 N3 . 1.240(3) ?
O1 N2 . 1.226(3) ?
O2 N2 . 1.210(3) ?
N6 C1 . 1.333(4) ?
N8 C2 . 1.334(4) ?
N4 C1 . 1.325(3) ?
N4 C2 . 1.338(4) ?
C1 N5 . 1.330(4) ?
C2 N7 . 1.321(4) ?

loop_
_cod_related_entry_id
_cod_related_entry_database
_cod_related_entry_code
1 ChemSpider 23078682
